data_7000943
loop_
_publ_author_name
'Jeletic, Matthew S.'
'Jan, Muhammad T.'
'Ghiviriga, Ion'
'Abboud, Khalil A.'
'Veige, Adam S.'

_publ_section_title
;
 New iridium and rhodium chiral di-N-heterocyclic carbene (NHC)
 complexes and their application in enantioselective catalysis
;
_journal_issue 15
_journal_name_full 'Dalton Transactions'
_journal_page_first 2764
_journal_page_last 2776
_journal_paper_doi 10.1039/b819524b
_journal_year 2009
_chemical_formula_sum 'C76 H64 B2 Cl12 F8 N8 O4 Rh2'
_chemical_formula_weight 1958.19
_chemical_name_systematic
;
?
;
_space_group_IT_number 14
_symmetry_cell_setting monoclinic
_symmetry_space_group_name_Hall '-P 2ybc'
_symmetry_space_group_name_H-M 'P 1 21/c 1'
_atom_sites_solution_hydrogens geom
_atom_sites_solution_primary direct
_atom_sites_solution_secondary difmap
_audit_creation_method SHELXL-97
_audit_update_record
;
2007-08-05 # Formatted by publCIF
;
_cell_angle_alpha 90.00
_cell_angle_beta 97.533(2)
_cell_angle_gamma 90.00
_cell_formula_units_Z 4
_cell_length_a 20.039(2)
_cell_length_b 20.668(3)
_cell_length_c 20.407(2)
_cell_measurement_reflns_used 359
_cell_measurement_temperature 173(2)
_cell_measurement_theta_max 28.0
_cell_measurement_theta_min 2.0
_cell_volume 8378.9(17)
_computing_cell_refinement 'Bruker SMART v5.624 & SAINT 6.36a (Bruker 1998)'
_computing_data_collection 'Bruker SMART v5.624 (Bruker 1998)'
_computing_data_reduction 'Bruker SHELXTL v6.14 (Bruker 2000)'
_computing_molecular_graphics 'Bruker SHELXTL v6.14'
_computing_publication_material 'Bruker SHELXTL v6.14'
_computing_structure_refinement 'Bruker SHELXTL v6.14'
_computing_structure_solution 'Bruker SHELXTL v6.14'
_diffrn_ambient_temperature 173(2)
_diffrn_measured_fraction_theta_full 0.991
_diffrn_measured_fraction_theta_max 0.991
_diffrn_measurement_device_type 'SMART CCD area detector'
_diffrn_measurement_method '\w scans'
_diffrn_radiation_monochromator graphite
_diffrn_radiation_source 'fine-focus sealed tube'
_diffrn_radiation_type MoK\a
_diffrn_radiation_wavelength 0.71073
_diffrn_reflns_av_R_equivalents 0.0799
_diffrn_reflns_av_sigmaI/netI 0.0840
_diffrn_reflns_limit_h_max 25
_diffrn_reflns_limit_h_min -26
_diffrn_reflns_limit_k_max 26
_diffrn_reflns_limit_k_min -26
_diffrn_reflns_limit_l_max 16
_diffrn_reflns_limit_l_min -26
_diffrn_reflns_number 56208
_diffrn_reflns_theta_full 27.50
_diffrn_reflns_theta_max 27.50
_diffrn_reflns_theta_min 1.02
_diffrn_standards_decay_% 1
_diffrn_standards_number 0
_exptl_absorpt_coefficient_mu 0.847
_exptl_absorpt_correction_T_max 0.9339
_exptl_absorpt_correction_T_min 0.8348
_exptl_absorpt_correction_type integration
_exptl_absorpt_process_details 'based on measured indexed crystal faces, Bruker SHELXTL v6.12 (Bruker 1998)'
_exptl_crystal_colour yellow
_exptl_crystal_density_diffrn 1.552
_exptl_crystal_density_method 'not measured'
_exptl_crystal_description plates
_exptl_crystal_F_000 3936
_exptl_crystal_size_max 0.22
_exptl_crystal_size_mid 0.19
_exptl_crystal_size_min 0.09
_refine_diff_density_max 1.142
_refine_diff_density_min -0.711
_refine_diff_density_rms 0.078
_refine_ls_extinction_method none
_refine_ls_goodness_of_fit_ref 0.979
_refine_ls_hydrogen_treatment constr
_refine_ls_matrix_type full
_refine_ls_number_parameters 1077
_refine_ls_number_reflns 19074
_refine_ls_number_restraints 52
_refine_ls_restrained_S_all 0.990
_refine_ls_R_factor_all 0.0890
_refine_ls_R_factor_gt 0.0486
_refine_ls_shift/su_max 0.007
_refine_ls_shift/su_mean 0.000
_refine_ls_structure_factor_coef Fsqd
_refine_ls_weighting_details 'calc w=1/[\s^2^(Fo^2^)+(0.0611P)^2^] where P=(Fo^2^+2Fc^2^)/3'
_refine_ls_weighting_scheme calc
_refine_ls_wR_factor_gt 0.1178
_refine_ls_wR_factor_ref 0.1306
_reflns_number_gt 11647
_reflns_number_total 19074
_reflns_threshold_expression I>2\s(I)
_cod_data_source_file b819524b.txt
_cod_data_source_block tj01
_cod_depositor_comments
;
The following automatic conversions were performed:
'_symmetry_cell_setting' value 'Monoclinic' changed to 'monoclinic'
according to '/home/saulius/struct/CIF-dictionaries/cif_core.dic'
dictionary named 'cif_core.dic' version 2.4.1 from 2010-06-29.

Automatic conversion script
Id: cif_fix_enum 1527 2010-12-29 10:47:43Z saulius 
;
_cod_original_cell_volume 8379.0(17)
_cod_original_sg_symbol_H-M P21/c
_cod_database_code 7000943

loop_
_symmetry_equiv_pos_as_xyz
'x, y, z'
'-x, y+1/2, -z+1/2'
'-x, -y, -z'
'x, -y-1/2, z-1/2'

loop_
_atom_site_label
_atom_site_type_symbol
_atom_site_fract_x
_atom_site_fract_y
_atom_site_fract_z
_atom_site_U_iso_or_equiv
_atom_site_adp_type
_atom_site_occupancy
_atom_site_symmetry_multiplicity
_atom_site_calc_flag
_atom_site_refinement_flags
_atom_site_disorder_assembly
_atom_site_disorder_group
Rh1 Rh 0.427352(14) 0.585150(15) 0.243733(14) 0.03639(9) Uani 1 1 d . . .
O1 O 0.34598(17) 0.6187(2) 0.35401(17) 0.0860(12) Uani 1 1 d . . .
O2 O 0.31127(18) 0.5929(3) 0.13553(18) 0.1123(17) Uani 1 1 d . . .
N1 N 0.57076(14) 0.58731(12) 0.32380(13) 0.0285(6) Uani 1 1 d . . .
N2 N 0.50779(16) 0.51378(13) 0.36037(14) 0.0345(7) Uani 1 1 d . . .
N3 N 0.50930(14) 0.61558(13) 0.13065(13) 0.0288(6) Uani 1 1 d . . .
N4 N 0.50684(15) 0.51262(13) 0.14792(13) 0.0339(7) Uani 1 1 d . . .
C1 C 0.47799(17) 0.78265(16) 0.28215(17) 0.0306(8) Uani 1 1 d . . .
C2 C 0.42167(19) 0.79289(18) 0.3123(2) 0.0434(10) Uani 1 1 d . . .
H2A H 0.4191 0.7763 0.3553 0.052 Uiso 1 1 calc R . .
C3 C 0.3683(2) 0.8280(2) 0.2789(2) 0.0577(12) Uani 1 1 d . . .
H3A H 0.3291 0.8353 0.2995 0.069 Uiso 1 1 calc R . .
C4 C 0.3715(2) 0.8520(2) 0.2173(2) 0.0574(12) Uani 1 1 d . . .
H4A H 0.3348 0.8762 0.1956 0.069 Uiso 1 1 calc R . .
C5 C 0.4278(2) 0.84153(18) 0.1859(2) 0.0454(10) Uani 1 1 d . . .
H5A H 0.4296 0.8577 0.1426 0.054 Uiso 1 1 calc R . .
C6 C 0.48128(18) 0.80721(16) 0.21846(17) 0.0336(8) Uani 1 1 d . . .
C7 C 0.59925(17) 0.79024(15) 0.30682(17) 0.0306(8) Uani 1 1 d . . .
C8 C 0.64456(18) 0.80973(17) 0.36003(19) 0.0394(9) Uani 1 1 d . . .
H8A H 0.6422 0.7924 0.4028 0.047 Uiso 1 1 calc R . .
C9 C 0.6936(2) 0.85491(19) 0.3503(2) 0.0477(10) Uani 1 1 d . . .
H9A H 0.7241 0.8697 0.3868 0.057 Uiso 1 1 calc R . .
C10 C 0.6979(2) 0.87848(19) 0.2873(2) 0.0512(11) Uani 1 1 d . . .
H10A H 0.7320 0.9089 0.2809 0.061 Uiso 1 1 calc R . .
C11 C 0.65313(19) 0.85802(17) 0.2338(2) 0.0424(10) Uani 1 1 d . . .
H11A H 0.6570 0.8735 0.1907 0.051 Uiso 1 1 calc R . .
C12 C 0.60276(17) 0.81491(15) 0.24366(18) 0.0326(8) Uani 1 1 d . . .
C13 C 0.53986(17) 0.74576(15) 0.30954(16) 0.0289(7) Uani 1 1 d . . .
H13A H 0.5372 0.7297 0.3553 0.035 Uiso 1 1 calc R . .
C14 C 0.54725(18) 0.79106(16) 0.19232(17) 0.0331(8) Uani 1 1 d . . .
H14A H 0.5497 0.8109 0.1480 0.040 Uiso 1 1 calc R . .
C15 C 0.54467(17) 0.68930(15) 0.25987(16) 0.0278(7) Uani 1 1 d . . .
H15A H 0.4998 0.6673 0.2550 0.033 Uiso 1 1 calc R . .
C16 C 0.55294(17) 0.71591(15) 0.19042(16) 0.0288(7) Uani 1 1 d . . .
H16A H 0.5991 0.7045 0.1805 0.035 Uiso 1 1 calc R . .
C17 C 0.59633(17) 0.63693(16) 0.28229(17) 0.0326(8) Uani 1 1 d . . .
H17A H 0.6106 0.6159 0.2428 0.039 Uiso 1 1 calc R . .
H17B H 0.6365 0.6575 0.3073 0.039 Uiso 1 1 calc R . .
C18 C 0.61016(18) 0.55637(16) 0.37572(17) 0.0332(8) Uani 1 1 d . . .
C19 C 0.6767(2) 0.56413(18) 0.40333(19) 0.0432(9) Uani 1 1 d . . .
H19A H 0.7052 0.5955 0.3874 0.052 Uiso 1 1 calc R . .
C20 C 0.6990(2) 0.5236(2) 0.4553(2) 0.0568(12) Uani 1 1 d . . .
H20A H 0.7443 0.5274 0.4756 0.068 Uiso 1 1 calc R . .
C21 C 0.6583(3) 0.4780(2) 0.4790(2) 0.0613(13) Uani 1 1 d . . .
H21A H 0.6763 0.4517 0.5153 0.074 Uiso 1 1 calc R . .
C22 C 0.5924(2) 0.46913(18) 0.45213(19) 0.0501(11) Uani 1 1 d . . .
H22A H 0.5644 0.4375 0.4683 0.060 Uiso 1 1 calc R . .
C23 C 0.5694(2) 0.51011(15) 0.39902(17) 0.0364(9) Uani 1 1 d . . .
C24 C 0.4508(2) 0.47364(19) 0.3701(2) 0.0530(11) Uani 1 1 d . . .
H24A H 0.4125 0.4846 0.3370 0.080 Uiso 1 1 calc R . .
H24B H 0.4387 0.4811 0.4145 0.080 Uiso 1 1 calc R . .
H24C H 0.4626 0.4280 0.3654 0.080 Uiso 1 1 calc R . .
C25 C 0.50828(18) 0.56099(16) 0.31387(16) 0.0313(8) Uani 1 1 d . . .
C26 C 0.50155(19) 0.68623(15) 0.13682(16) 0.0340(8) Uani 1 1 d . . .
H26A H 0.4556 0.6957 0.1472 0.041 Uiso 1 1 calc R . .
H26B H 0.5064 0.7068 0.0939 0.041 Uiso 1 1 calc R . .
C27 C 0.54584(17) 0.58715(16) 0.08425(16) 0.0302(7) Uani 1 1 d . . .
C28 C 0.57816(18) 0.61258(17) 0.03405(17) 0.0358(8) Uani 1 1 d . . .
H28A H 0.5796 0.6578 0.0262 0.043 Uiso 1 1 calc R . .
C29 C 0.60819(19) 0.56883(19) -0.00400(19) 0.0433(9) Uani 1 1 d . . .
H29A H 0.6301 0.5844 -0.0394 0.052 Uiso 1 1 calc R . .
C30 C 0.6073(2) 0.50242(19) 0.00798(19) 0.0464(10) Uani 1 1 d . . .
H30A H 0.6294 0.4740 -0.0188 0.056 Uiso 1 1 calc R . .
C31 C 0.5751(2) 0.47707(18) 0.05794(18) 0.0432(10) Uani 1 1 d . . .
H31A H 0.5739 0.4318 0.0659 0.052 Uiso 1 1 calc R . .
C32 C 0.54447(18) 0.52107(16) 0.09607(17) 0.0335(8) Uani 1 1 d . . .
C33 C 0.4917(2) 0.44932(17) 0.17511(19) 0.0474(10) Uani 1 1 d . . .
H33A H 0.4645 0.4554 0.2112 0.071 Uiso 1 1 calc R . .
H33B H 0.5338 0.4274 0.1920 0.071 Uiso 1 1 calc R . .
H33C H 0.4666 0.4230 0.1403 0.071 Uiso 1 1 calc R . .
C34 C 0.48583(17) 0.56971(16) 0.16918(16) 0.0323(8) Uani 1 1 d . . .
C35 C 0.3760(2) 0.6046(2) 0.3130(2) 0.0555(12) Uani 1 1 d . . .
C36 C 0.3540(2) 0.5925(3) 0.1770(2) 0.0653(14) Uani 1 1 d . . .
Rh2 Rh -0.086672(15) 0.244481(13) 0.965077(15) 0.03690(9) Uani 1 1 d . . .
O3 O -0.17643(18) 0.35876(15) 0.9257(2) 0.0907(12) Uani 1 1 d . . .
O4 O -0.19560(16) 0.14709(16) 0.9227(2) 0.0851(12) Uani 1 1 d . . .
N5 N 0.05260(15) 0.31026(13) 0.96473(14) 0.0352(7) Uani 1 1 d . . .
N6 N -0.00482(18) 0.36072(15) 1.03122(14) 0.0454(8) Uani 1 1 d . . .
N7 N -0.00051(14) 0.12360(12) 0.94806(13) 0.0283(6) Uani 1 1 d . . .
N8 N 0.00178(15) 0.14851(13) 1.05169(13) 0.0330(7) Uani 1 1 d . . .
C37 C -0.04999(17) 0.26693(15) 0.76875(16) 0.0276(7) Uani 1 1 d . . .
C38 C -0.10839(18) 0.30291(17) 0.75958(18) 0.0380(9) Uani 1 1 d . . .
H38A H -0.1079 0.3468 0.7736 0.046 Uiso 1 1 calc R . .
C39 C -0.1675(2) 0.2755(2) 0.7301(2) 0.0516(11) Uani 1 1 d . . .
H39A H -0.2074 0.3007 0.7227 0.062 Uiso 1 1 calc R . .
C40 C -0.1686(2) 0.2111(2) 0.7112(2) 0.0535(11) Uani 1 1 d . . .
H40A H -0.2095 0.1922 0.6914 0.064 Uiso 1 1 calc R . .
C41 C -0.1108(2) 0.17408(18) 0.72077(17) 0.0401(9) Uani 1 1 d . . .
H41A H -0.1120 0.1299 0.7078 0.048 Uiso 1 1 calc R . .
C42 C -0.05127(17) 0.20162(15) 0.74925(15) 0.0290(8) Uani 1 1 d . . .
C43 C 0.07123(18) 0.27240(17) 0.76496(16) 0.0331(8) Uani 1 1 d . . .
C44 C 0.11989(19) 0.31482(19) 0.7487(2) 0.0462(10) Uani 1 1 d . . .
H44A H 0.1228 0.3574 0.7663 0.055 Uiso 1 1 calc R . .
C45 C 0.1644(2) 0.2942(2) 0.7062(2) 0.0639(13) Uani 1 1 d . . .
H45A H 0.1974 0.3233 0.6941 0.077 Uiso 1 1 calc R . .
C46 C 0.1613(2) 0.2330(2) 0.6820(3) 0.0707(15) Uani 1 1 d . . .
H46A H 0.1920 0.2200 0.6527 0.085 Uiso 1 1 calc R . .
C47 C 0.1141(2) 0.1889(2) 0.69923(19) 0.0510(11) Uani 1 1 d . . .
H47A H 0.1128 0.1460 0.6825 0.061 Uiso 1 1 calc R . .
C48 C 0.06909(18) 0.20871(17) 0.74108(17) 0.0345(8) Uani 1 1 d . . .
C49 C 0.01636(16) 0.28703(15) 0.80663(16) 0.0275(7) Uani 1 1 d . . .
H49A H 0.0165 0.3334 0.8206 0.033 Uiso 1 1 calc R . .
C50 C 0.01533(17) 0.16796(15) 0.76659(15) 0.0303(8) Uani 1 1 d . . .
H50A H 0.0146 0.1227 0.7492 0.036 Uiso 1 1 calc R . .
C51 C 0.02321(17) 0.24010(14) 0.86633(15) 0.0268(7) Uani 1 1 d . . .
H51A H -0.0207 0.2417 0.8846 0.032 Uiso 1 1 calc R . .
C52 C 0.03150(17) 0.17018(15) 0.84310(15) 0.0275(7) Uani 1 1 d . . .
H52A H 0.0793 0.1566 0.8560 0.033 Uiso 1 1 calc R . .
C53 C 0.07706(18) 0.25981(16) 0.92253(17) 0.0336(8) Uani 1 1 d . . .
H53A H 0.0911 0.2214 0.9498 0.040 Uiso 1 1 calc R . .
H53B H 0.1170 0.2762 0.9038 0.040 Uiso 1 1 calc R . .
C54 C 0.0914(2) 0.36372(17) 0.98811(17) 0.0419(10) Uani 1 1 d . . .
C55 C 0.1539(2) 0.3863(2) 0.9752(2) 0.0521(11) Uani 1 1 d . . .
H55A H 0.1790 0.3644 0.9456 0.062 Uiso 1 1 calc R . .
C56 C 0.1775(3) 0.4419(2) 1.0078(2) 0.0603(12) Uani 1 1 d . . .
H56A H 0.2201 0.4588 1.0009 0.072 Uiso 1 1 calc R . .
C57 C 0.1400(3) 0.4737(2) 1.0504(2) 0.0694(15) Uani 1 1 d . . .
H57A H 0.1575 0.5122 1.0715 0.083 Uiso 1 1 calc R . .
C58 C 0.0794(3) 0.4520(2) 1.0629(2) 0.0636(14) Uani 1 1 d . . .
H58A H 0.0546 0.4740 1.0927 0.076 Uiso 1 1 calc R . .
C59 C 0.0547(2) 0.39591(18) 1.03040(18) 0.0467(10) Uani 1 1 d . . .
C60 C -0.0571(3) 0.3789(2) 1.0717(2) 0.0635(13) Uani 1 1 d . . .
H60A H -0.0942 0.3478 1.0647 0.095 Uiso 1 1 calc R . .
H60B H -0.0739 0.4223 1.0591 0.095 Uiso 1 1 calc R . .
H60C H -0.0381 0.3789 1.1185 0.095 Uiso 1 1 calc R . .
C61 C -0.0062(2) 0.30822(16) 0.99078(17) 0.0378(9) Uani 1 1 d . . .
C62 C -0.01449(18) 0.12433(15) 0.87583(15) 0.0306(8) Uani 1 1 d . . .
H62A H -0.0619 0.1375 0.8628 0.037 Uiso 1 1 calc R . .
H62B H -0.0092 0.0799 0.8591 0.037 Uiso 1 1 calc R . .
C63 C 0.04273(17) 0.07952(15) 0.98375(16) 0.0281(7) Uani 1 1 d . . .
C64 C 0.07849(18) 0.02723(16) 0.96341(18) 0.0347(8) Uani 1 1 d . . .
H64A H 0.0777 0.0165 0.9181 0.042 Uiso 1 1 calc R . .
C65 C 0.11541(18) -0.00842(17) 1.01340(18) 0.0379(9) Uani 1 1 d . . .
H65A H 0.1408 -0.0446 1.0020 0.046 Uiso 1 1 calc R . .
C66 C 0.11609(19) 0.00771(18) 1.07983(19) 0.0424(9) Uani 1 1 d . . .
H66A H 0.1421 -0.0179 1.1124 0.051 Uiso 1 1 calc R . .
C67 C 0.08041(18) 0.05954(17) 1.09997(18) 0.0377(9) Uani 1 1 d . . .
H67A H 0.0809 0.0701 1.1453 0.045 Uiso 1 1 calc R . .
C68 C 0.04361(18) 0.09544(16) 1.04983(17) 0.0320(8) Uani 1 1 d . . .
C69 C -0.0125(2) 0.18131(18) 1.11184(17) 0.0461(10) Uani 1 1 d . . .
H69A H -0.0437 0.2172 1.1000 0.069 Uiso 1 1 calc R . .
H69B H 0.0295 0.1981 1.1358 0.069 Uiso 1 1 calc R . .
H69C H -0.0329 0.1506 1.1400 0.069 Uiso 1 1 calc R . .
C70 C -0.02475(17) 0.16607(16) 0.99018(16) 0.0309(8) Uani 1 1 d . . .
C71 C -0.1435(2) 0.3162(2) 0.9413(2) 0.0537(11) Uani 1 1 d . . .
C72 C -0.1565(2) 0.1851(2) 0.9399(2) 0.0543(11) Uani 1 1 d . . .
F1 F 0.51475(18) 0.14824(15) 0.06445(13) 0.0967(10) Uani 1 1 d . A .
B1 B 0.4820(3) 0.1804(2) 0.0132(2) 0.0518(13) Uani 1 1 d . . .
F2 F 0.5268(3) 0.1830(4) -0.0337(4) 0.074(2) Uani 0.527(8) 1 d P A 1
F3 F 0.4267(3) 0.1419(4) -0.0225(4) 0.107(3) Uani 0.527(8) 1 d P A 1
F4 F 0.4523(6) 0.2362(4) 0.0210(3) 0.116(5) Uani 0.527(8) 1 d P A 1
F2A F 0.4784(9) 0.1569(5) -0.0418(4) 0.160(8) Uani 0.473(8) 1 d P A 2
F3A F 0.4192(3) 0.1842(4) 0.0419(4) 0.087(3) Uani 0.473(8) 1 d P A 2
F4A F 0.5062(4) 0.2454(4) 0.0202(4) 0.082(3) Uani 0.473(8) 1 d P A 2
B2 B 0.02972(15) 0.47772(14) 0.78070(14) 0.0422(11) Uani 1 1 d D . .
F5 F -0.00219(11) 0.43377(11) 0.73667(11) 0.0585(6) Uani 1 1 d D B .
F6 F 0.07422(14) 0.51358(13) 0.74812(14) 0.0629(11) Uani 0.856(6) 1 d PD B 3
F7 F 0.06690(16) 0.44618(13) 0.83234(13) 0.0674(11) Uani 0.856(6) 1 d PD B 3
F8 F -0.01617(16) 0.51931(13) 0.80148(14) 0.0723(12) Uani 0.856(6) 1 d PD B 3
F6' F -0.0020(17) 0.4773(19) 0.8370(10) 0.26(3) Uiso 0.144(6) 1 d PD B 4
F7' F 0.0959(7) 0.4602(14) 0.797(2) 0.29(3) Uiso 0.144(6) 1 d PD B 4
F8' F 0.026(2) 0.5384(4) 0.7534(11) 0.50(6) Uiso 0.144(6) 1 d PD B 4
C73 C 0.2762(2) 0.3043(2) 0.4684(3) 0.0715(14) Uani 1 1 d . . .
H73A H 0.3198 0.3238 0.4883 0.086 Uiso 1 1 calc R C 5
Cl1 Cl 0.2297(3) 0.2896(3) 0.5339(3) 0.0554(11) Uiso 0.413(11) 1 d P D 5
Cl2 Cl 0.2323(2) 0.3656(3) 0.4196(2) 0.0554(11) Uiso 0.413(11) 1 d P D 5
Cl3 Cl 0.2955(2) 0.2369(2) 0.4299(4) 0.0554(11) Uiso 0.413(11) 1 d P D 5
Cl1A Cl 0.2062(7) 0.3407(7) 0.4885(7) 0.116(4) Uiso 0.140(3) 1 d P D 6
Cl2A Cl 0.2353(7) 0.2925(7) 0.3722(7) 0.116(4) Uiso 0.140(3) 1 d P D 6
Cl3A Cl 0.2610(7) 0.2183(7) 0.4882(7) 0.116(4) Uiso 0.140(3) 1 d P D 6
Cl1B Cl 0.2393(5) 0.2758(5) 0.5253(5) 0.0581(19) Uiso 0.192(8) 1 d P D 7
Cl2B Cl 0.2503(5) 0.3693(5) 0.4160(5) 0.0581(19) Uiso 0.192(8) 1 d P D 7
Cl3B Cl 0.2813(5) 0.2404(3) 0.4012(7) 0.0581(19) Uiso 0.192(8) 1 d P D 7
Cl1C Cl 0.2210(5) 0.3038(4) 0.5364(5) 0.0635(17) Uiso 0.238(9) 1 d P D 8
Cl2C Cl 0.2348(4) 0.3478(5) 0.4051(4) 0.0635(17) Uiso 0.238(9) 1 d P D 8
Cl3C Cl 0.2921(3) 0.2213(4) 0.4536(6) 0.0635(17) Uiso 0.238(9) 1 d P D 8
Cl4 Cl 0.18477(7) 0.57038(6) 0.36496(6) 0.0739(4) Uani 1 1 d . E .
Cl5 Cl 0.20643(6) 0.54936(5) 0.22962(6) 0.0576(3) Uani 1 1 d . E .
Cl6A Cl 0.176(3) 0.4435(6) 0.324(3) 0.108(10) Uani 0.27(4) 1 d P E 9
Cl6 Cl 0.1521(3) 0.4472(3) 0.2985(3) 0.0575(14) Uani 0.73(4) 1 d P E 10
C74 C 0.1568(2) 0.52915(18) 0.2918(2) 0.0462(10) Uani 1 1 d . . .
H74A H 0.1102 0.5449 0.2764 0.055 Uiso 1 1 calc R E 10
Cl7 Cl 0.25030(11) 0.50295(11) 0.73744(8) 0.1307(7) Uani 1 1 d . . .
Cl8 Cl 0.23956(8) 0.55285(6) 0.86741(7) 0.0854(4) Uani 1 1 d . . .
Cl9 Cl 0.27088(7) 0.41914(6) 0.84923(7) 0.0747(4) Uani 1 1 d . . .
C75 C 0.2266(2) 0.4863(2) 0.8149(2) 0.0631(13) Uani 1 1 d . . .
H75A H 0.1775 0.4756 0.8089 0.076 Uiso 1 1 calc R . .
Cl10 Cl 0.73366(9) 0.22808(12) 0.06191(8) 0.1332(8) Uani 1 1 d . . .
Cl11 Cl 0.64941(16) 0.33405(8) 0.02163(11) 0.1895(14) Uani 1 1 d . . .
Cl12 Cl 0.67432(9) 0.24124(10) -0.07149(8) 0.1207(7) Uani 1 1 d . . .
C76 C 0.6634(2) 0.2532(2) 0.0107(3) 0.0685(14) Uani 1 1 d . . .
H76A H 0.6234 0.2280 0.0209 0.082 Uiso 1 1 calc R . .

loop_
_atom_site_aniso_label
_atom_site_aniso_U_11
_atom_site_aniso_U_22
_atom_site_aniso_U_33
_atom_site_aniso_U_23
_atom_site_aniso_U_13
_atom_site_aniso_U_12
Rh1 0.03215(16) 0.04595(18) 0.03211(17) 0.00313(13) 0.00810(12) -0.00462(14)
O1 0.059(2) 0.136(3) 0.070(2) -0.025(2) 0.0337(19) -0.004(2)
O2 0.046(2) 0.228(5) 0.060(2) 0.041(3) -0.0044(19) -0.002(3)
N1 0.0359(16) 0.0252(14) 0.0252(15) 0.0039(12) 0.0067(12) 0.0004(13)
N2 0.051(2) 0.0280(15) 0.0262(16) 0.0014(12) 0.0112(14) -0.0070(14)
N3 0.0344(16) 0.0287(14) 0.0240(15) 0.0029(12) 0.0056(12) 0.0014(13)
N4 0.0432(18) 0.0311(15) 0.0273(16) 0.0020(12) 0.0044(14) -0.0050(14)
C1 0.0323(19) 0.0279(17) 0.033(2) -0.0042(15) 0.0091(16) -0.0007(15)
C2 0.044(2) 0.044(2) 0.046(2) -0.0067(18) 0.0167(19) 0.0005(19)
C3 0.040(3) 0.067(3) 0.068(3) -0.015(3) 0.015(2) 0.009(2)
C4 0.042(3) 0.059(3) 0.069(3) -0.012(2) -0.002(2) 0.016(2)
C5 0.053(3) 0.039(2) 0.043(2) -0.0042(18) 0.000(2) 0.0102(19)
C6 0.038(2) 0.0281(17) 0.035(2) -0.0035(15) 0.0064(16) 0.0036(16)
C7 0.035(2) 0.0251(16) 0.034(2) 0.0026(15) 0.0104(16) 0.0043(15)
C8 0.040(2) 0.036(2) 0.042(2) -0.0042(17) 0.0062(18) 0.0029(17)
C9 0.036(2) 0.043(2) 0.063(3) -0.013(2) 0.003(2) -0.0010(18)
C10 0.035(2) 0.039(2) 0.083(3) -0.002(2) 0.020(2) -0.0083(18)
C11 0.045(2) 0.0316(19) 0.055(3) 0.0032(18) 0.020(2) 0.0018(17)
C12 0.036(2) 0.0223(16) 0.042(2) 0.0000(15) 0.0144(17) 0.0068(15)
C13 0.039(2) 0.0272(17) 0.0221(17) 0.0011(14) 0.0089(15) -0.0014(15)
C14 0.047(2) 0.0270(17) 0.0282(19) 0.0051(15) 0.0153(16) 0.0031(16)
C15 0.0294(18) 0.0265(16) 0.0281(19) 0.0029(14) 0.0063(14) -0.0009(14)
C16 0.0357(19) 0.0251(16) 0.0278(19) 0.0025(14) 0.0120(15) 0.0038(15)
C17 0.035(2) 0.0285(17) 0.036(2) 0.0071(15) 0.0092(16) -0.0017(15)
C18 0.042(2) 0.0278(17) 0.030(2) 0.0002(15) 0.0062(17) 0.0071(16)
C19 0.044(2) 0.045(2) 0.040(2) 0.0060(18) 0.0032(19) 0.0089(19)
C20 0.051(3) 0.068(3) 0.047(3) 0.004(2) -0.008(2) 0.021(2)
C21 0.086(4) 0.056(3) 0.041(3) 0.017(2) 0.005(3) 0.023(3)
C22 0.083(3) 0.034(2) 0.034(2) 0.0079(17) 0.006(2) 0.006(2)
C23 0.060(3) 0.0224(16) 0.028(2) 0.0011(15) 0.0107(18) 0.0016(17)
C24 0.075(3) 0.045(2) 0.041(2) 0.0044(19) 0.018(2) -0.019(2)
C25 0.043(2) 0.0291(17) 0.0239(18) -0.0037(14) 0.0111(16) -0.0008(16)
C26 0.050(2) 0.0268(17) 0.0263(19) 0.0030(14) 0.0075(17) 0.0058(16)
C27 0.0337(19) 0.0321(18) 0.0236(18) 0.0015(15) -0.0010(15) 0.0012(15)
C28 0.040(2) 0.0376(19) 0.031(2) -0.0004(16) 0.0072(16) -0.0037(17)
C29 0.044(2) 0.052(2) 0.037(2) 0.0018(18) 0.0155(18) 0.0003(19)
C30 0.053(3) 0.049(2) 0.039(2) -0.0067(19) 0.013(2) 0.009(2)
C31 0.058(3) 0.0340(19) 0.038(2) -0.0014(17) 0.007(2) 0.0074(19)
C32 0.039(2) 0.0341(18) 0.0272(19) -0.0005(15) 0.0043(16) -0.0007(16)
C33 0.067(3) 0.0278(18) 0.047(3) 0.0044(17) 0.008(2) -0.0079(19)
C34 0.034(2) 0.0337(18) 0.0277(19) 0.0041(15) -0.0012(15) -0.0013(15)
C35 0.039(2) 0.077(3) 0.053(3) -0.009(2) 0.014(2) -0.010(2)
C36 0.036(2) 0.116(4) 0.045(3) 0.024(3) 0.011(2) -0.001(3)
Rh2 0.04319(18) 0.02870(15) 0.04043(18) 0.00517(13) 0.01157(14) 0.00638(13)
O3 0.064(2) 0.0430(18) 0.159(4) 0.007(2) -0.006(2) 0.0183(17)
O4 0.045(2) 0.0481(19) 0.161(4) -0.004(2) 0.008(2) 0.0027(17)
N5 0.0462(19) 0.0332(15) 0.0251(16) -0.0027(13) 0.0007(14) -0.0019(14)
N6 0.074(2) 0.0378(17) 0.0265(17) -0.0028(14) 0.0155(16) -0.0011(17)
N7 0.0384(17) 0.0238(13) 0.0227(15) 0.0042(12) 0.0040(13) 0.0024(12)
N8 0.0457(18) 0.0295(15) 0.0246(16) 0.0036(12) 0.0079(13) 0.0034(14)
C37 0.0348(19) 0.0275(16) 0.0208(17) 0.0044(13) 0.0045(14) 0.0036(15)
C38 0.040(2) 0.0322(19) 0.042(2) 0.0052(17) 0.0052(18) 0.0053(17)
C39 0.038(2) 0.045(2) 0.069(3) 0.009(2) -0.005(2) 0.0063(19)
C40 0.043(2) 0.054(3) 0.059(3) 0.003(2) -0.011(2) -0.009(2)
C41 0.053(2) 0.0328(19) 0.032(2) -0.0007(16) -0.0029(18) -0.0016(18)
C42 0.039(2) 0.0298(17) 0.0174(17) 0.0032(14) 0.0027(15) 0.0045(15)
C43 0.037(2) 0.0342(18) 0.0279(19) 0.0089(15) 0.0045(16) 0.0039(16)
C44 0.042(2) 0.041(2) 0.057(3) 0.0136(19) 0.013(2) 0.0019(19)
C45 0.052(3) 0.059(3) 0.088(4) 0.030(3) 0.037(3) 0.007(2)
C46 0.071(3) 0.069(3) 0.083(4) 0.028(3) 0.051(3) 0.031(3)
C47 0.068(3) 0.043(2) 0.047(3) 0.0111(19) 0.027(2) 0.020(2)
C48 0.041(2) 0.0335(18) 0.029(2) 0.0066(15) 0.0078(17) 0.0097(16)
C49 0.0318(19) 0.0232(16) 0.0276(18) 0.0029(14) 0.0049(15) 0.0006(14)
C50 0.046(2) 0.0222(16) 0.0226(18) -0.0013(14) 0.0047(15) 0.0063(15)
C51 0.0341(19) 0.0241(16) 0.0220(17) 0.0002(13) 0.0029(14) 0.0026(14)
C52 0.0350(19) 0.0238(16) 0.0227(18) 0.0024(13) -0.0002(14) 0.0038(14)
C53 0.042(2) 0.0318(18) 0.0262(19) -0.0027(15) -0.0004(16) -0.0018(16)
C54 0.062(3) 0.037(2) 0.024(2) 0.0010(16) -0.0035(18) -0.0058(19)
C55 0.065(3) 0.048(2) 0.041(2) -0.0005(19) -0.001(2) -0.016(2)
C56 0.075(3) 0.053(3) 0.050(3) -0.005(2) -0.003(2) -0.026(2)
C57 0.113(5) 0.042(2) 0.051(3) -0.004(2) 0.004(3) -0.029(3)
C58 0.115(4) 0.038(2) 0.037(3) -0.0120(19) 0.010(3) -0.011(3)
C59 0.081(3) 0.0332(19) 0.026(2) -0.0003(16) 0.007(2) -0.006(2)
C60 0.093(4) 0.055(3) 0.049(3) -0.010(2) 0.030(3) 0.006(3)
C61 0.059(3) 0.0305(18) 0.0233(19) 0.0033(15) 0.0045(18) 0.0017(18)
C62 0.043(2) 0.0255(16) 0.0225(18) 0.0004(14) 0.0027(15) -0.0001(15)
C63 0.0350(19) 0.0251(16) 0.0242(18) 0.0059(14) 0.0035(15) -0.0053(15)
C64 0.037(2) 0.0329(18) 0.034(2) 0.0069(16) 0.0060(16) -0.0003(16)
C65 0.037(2) 0.0343(19) 0.043(2) 0.0127(17) 0.0062(17) 0.0044(17)
C66 0.038(2) 0.044(2) 0.043(2) 0.0127(18) -0.0051(18) -0.0009(18)
C67 0.043(2) 0.041(2) 0.027(2) 0.0084(16) -0.0020(17) -0.0032(18)
C68 0.036(2) 0.0314(18) 0.0293(19) 0.0059(15) 0.0057(15) -0.0042(15)
C69 0.072(3) 0.044(2) 0.025(2) 0.0023(17) 0.0135(19) 0.005(2)
C70 0.039(2) 0.0277(17) 0.0266(19) 0.0049(15) 0.0081(16) -0.0027(15)
C71 0.048(3) 0.037(2) 0.076(3) 0.004(2) 0.006(2) 0.006(2)
C72 0.038(2) 0.036(2) 0.090(4) 0.007(2) 0.012(2) 0.009(2)
F1 0.145(3) 0.092(2) 0.0527(18) 0.0259(16) 0.0113(18) 0.040(2)
B1 0.084(4) 0.042(3) 0.033(3) 0.011(2) 0.020(3) 0.016(3)
F2 0.067(4) 0.099(5) 0.059(5) 0.016(4) 0.025(3) -0.015(3)
F3 0.074(5) 0.148(7) 0.105(7) -0.038(5) 0.031(4) -0.026(4)
F4 0.225(12) 0.070(5) 0.055(4) 0.004(3) 0.027(6) 0.087(8)
F2A 0.34(2) 0.110(9) 0.028(4) -0.015(5) 0.009(10) 0.126(13)
F3A 0.059(4) 0.116(7) 0.084(5) -0.009(5) 0.002(3) -0.004(4)
F4A 0.089(6) 0.064(4) 0.098(6) 0.022(4) 0.032(5) -0.004(4)
B2 0.052(3) 0.034(2) 0.041(3) -0.006(2) 0.006(2) 0.005(2)
F5 0.0571(15) 0.0577(15) 0.0598(16) -0.0218(12) 0.0044(12) -0.0022(12)
F6 0.062(2) 0.0570(19) 0.070(2) 0.0034(15) 0.0099(16) -0.0196(15)
F7 0.085(2) 0.0516(18) 0.057(2) 0.0118(14) -0.0244(17) -0.0055(16)
F8 0.113(3) 0.0526(19) 0.056(2) -0.0109(15) 0.0285(18) 0.0293(18)
C73 0.052(3) 0.065(3) 0.096(4) 0.017(3) 0.005(3) 0.005(2)
Cl4 0.0910(10) 0.0758(8) 0.0551(7) -0.0002(6) 0.0104(7) -0.0347(7)
Cl5 0.0614(7) 0.0496(6) 0.0675(7) 0.0071(5) 0.0299(6) 0.0033(5)
Cl6A 0.146(18) 0.048(3) 0.15(2) 0.033(6) 0.093(18) 0.028(6)
Cl6 0.068(2) 0.0320(15) 0.073(2) 0.0116(10) 0.0129(19) -0.0083(12)
C74 0.045(2) 0.039(2) 0.057(3) 0.0031(19) 0.015(2) -0.0022(18)
Cl7 0.1511(17) 0.1710(19) 0.0698(11) 0.0447(11) 0.0141(11) -0.0128(14)
Cl8 0.0899(10) 0.0595(7) 0.0996(11) 0.0047(7) -0.0148(8) 0.0009(7)
Cl9 0.0757(9) 0.0674(8) 0.0818(9) 0.0142(7) 0.0140(7) 0.0102(7)
C75 0.047(3) 0.073(3) 0.067(3) 0.006(3) -0.002(2) -0.012(2)
Cl10 0.0971(13) 0.229(2) 0.0693(11) 0.0391(12) -0.0046(9) -0.0123(14)
Cl11 0.368(4) 0.0599(10) 0.177(2) -0.0140(11) 0.172(2) 0.0347(16)
Cl12 0.1011(12) 0.1681(17) 0.0800(11) -0.0656(11) -0.0369(9) 0.0706(12)
C76 0.059(3) 0.055(3) 0.092(4) -0.013(3) 0.012(3) 0.001(2)

loop_
_atom_type_symbol
_atom_type_description
_atom_type_scat_dispersion_real
_atom_type_scat_dispersion_imag
_atom_type_scat_source
C C 0.0033 0.0016 'International Tables Vol C Tables 4.2.6.8 and 6.1.1.4'
H H 0.0000 0.0000 'International Tables Vol C Tables 4.2.6.8 and 6.1.1.4'
B B 0.0013 0.0007 'International Tables Vol C Tables 4.2.6.8 and 6.1.1.4'
N N 0.0061 0.0033 'International Tables Vol C Tables 4.2.6.8 and 6.1.1.4'
O O 0.0106 0.0060 'International Tables Vol C Tables 4.2.6.8 and 6.1.1.4'
F F 0.0171 0.0103 'International Tables Vol C Tables 4.2.6.8 and 6.1.1.4'
Cl Cl 0.1484 0.1585 'International Tables Vol C Tables 4.2.6.8 and 6.1.1.4'
Rh Rh -1.1178 0.9187 'International Tables Vol C Tables 4.2.6.8 and 6.1.1.4'

loop_
_geom_angle_atom_site_label_1
_geom_angle_atom_site_label_2
_geom_angle_atom_site_label_3
_geom_angle
_geom_angle_site_symmetry_1
_geom_angle_site_symmetry_3
_geom_angle_publ_flag
C36 Rh1 C35 94.23(19) . . ?
C36 Rh1 C34 86.77(16) . . ?
C35 Rh1 C34 176.40(17) . . ?
C36 Rh1 C25 170.64(19) . . ?
C35 Rh1 C25 89.34(16) . . ?
C34 Rh1 C25 90.19(13) . . ?
C25 N1 C18 110.5(3) . . ?
C25 N1 C17 125.5(3) . . ?
C18 N1 C17 123.8(3) . . ?
C25 N2 C23 110.5(3) . . ?
C25 N2 C24 125.8(3) . . ?
C23 N2 C24 123.7(3) . . ?
C34 N3 C27 110.6(3) . . ?
C34 N3 C26 126.5(3) . . ?
C27 N3 C26 122.9(3) . . ?
C34 N4 C32 111.1(3) . . ?
C34 N4 C33 124.8(3) . . ?
C32 N4 C33 124.1(3) . . ?
C2 C1 C6 120.1(3) . . ?
C2 C1 C13 126.9(3) . . ?
C6 C1 C13 113.1(3) . . ?
C1 C2 C3 119.0(4) . . ?
C1 C2 H2A 120.5 . . ?
C3 C2 H2A 120.5 . . ?
C4 C3 C2 121.0(4) . . ?
C4 C3 H3A 119.5 . . ?
C2 C3 H3A 119.5 . . ?
C3 C4 C5 120.7(4) . . ?
C3 C4 H4A 119.7 . . ?
C5 C4 H4A 119.7 . . ?
C6 C5 C4 119.0(4) . . ?
C6 C5 H5A 120.5 . . ?
C4 C5 H5A 120.5 . . ?
C5 C6 C1 120.2(3) . . ?
C5 C6 C14 126.7(3) . . ?
C1 C6 C14 113.1(3) . . ?
C8 C7 C12 120.8(3) . . ?
C8 C7 C13 126.1(3) . . ?
C12 C7 C13 113.0(3) . . ?
C7 C8 C9 119.2(4) . . ?
C7 C8 H8A 120.4 . . ?
C9 C8 H8A 120.4 . . ?
C10 C9 C8 120.0(4) . . ?
C10 C9 H9A 120.0 . . ?
C8 C9 H9A 120.0 . . ?
C11 C10 C9 120.7(4) . . ?
C11 C10 H10A 119.7 . . ?
C9 C10 H10A 119.7 . . ?
C12 C11 C10 119.5(4) . . ?
C12 C11 H11A 120.3 . . ?
C10 C11 H11A 120.3 . . ?
C11 C12 C7 119.8(4) . . ?
C11 C12 C14 126.6(3) . . ?
C7 C12 C14 113.6(3) . . ?
C1 C13 C7 107.1(3) . . ?
C1 C13 C15 104.9(3) . . ?
C7 C13 C15 108.4(3) . . ?
C1 C13 H13A 112.0 . . ?
C7 C13 H13A 112.0 . . ?
C15 C13 H13A 112.0 . . ?
C12 C14 C6 106.2(3) . . ?
C12 C14 C16 107.1(3) . . ?
C6 C14 C16 107.2(3) . . ?
C12 C14 H14A 112.0 . . ?
C6 C14 H14A 112.0 . . ?
C16 C14 H14A 112.0 . . ?
C17 C15 C16 112.1(3) . . ?
C17 C15 C13 115.7(3) . . ?
C16 C15 C13 110.6(3) . . ?
C17 C15 H15A 105.9 . . ?
C16 C15 H15A 105.9 . . ?
C13 C15 H15A 105.9 . . ?
C26 C16 C15 111.7(3) . . ?
C26 C16 C14 111.9(3) . . ?
C15 C16 C14 108.3(2) . . ?
C26 C16 H16A 108.3 . . ?
C15 C16 H16A 108.3 . . ?
C14 C16 H16A 108.3 . . ?
N1 C17 C15 113.3(3) . . ?
N1 C17 H17A 108.9 . . ?
C15 C17 H17A 108.9 . . ?
N1 C17 H17B 108.9 . . ?
C15 C17 H17B 108.9 . . ?
H17A C17 H17B 107.7 . . ?
C23 C18 C19 121.4(3) . . ?
C23 C18 N1 106.1(3) . . ?
C19 C18 N1 132.5(3) . . ?
C20 C19 C18 116.1(4) . . ?
C20 C19 H19A 121.9 . . ?
C18 C19 H19A 121.9 . . ?
C21 C20 C19 122.6(4) . . ?
C21 C20 H20A 118.7 . . ?
C19 C20 H20A 118.7 . . ?
C22 C21 C20 122.3(4) . . ?
C22 C21 H21A 118.9 . . ?
C20 C21 H21A 118.9 . . ?
C21 C22 C23 115.5(4) . . ?
C21 C22 H22A 122.3 . . ?
C23 C22 H22A 122.3 . . ?
N2 C23 C18 106.9(3) . . ?
N2 C23 C22 130.9(4) . . ?
C18 C23 C22 122.2(4) . . ?
N2 C24 H24A 109.5 . . ?
N2 C24 H24B 109.5 . . ?
H24A C24 H24B 109.5 . . ?
N2 C24 H24C 109.5 . . ?
H24A C24 H24C 109.5 . . ?
H24B C24 H24C 109.5 . . ?
N1 C25 N2 105.9(3) . . ?
N1 C25 Rh1 128.9(2) . . ?
N2 C25 Rh1 125.1(3) . . ?
N3 C26 C16 112.9(3) . . ?
N3 C26 H26A 109.0 . . ?
C16 C26 H26A 109.0 . . ?
N3 C26 H26B 109.0 . . ?
C16 C26 H26B 109.0 . . ?
H26A C26 H26B 107.8 . . ?
C28 C27 C32 121.6(3) . . ?
C28 C27 N3 132.7(3) . . ?
C32 C27 N3 105.7(3) . . ?
C29 C28 C27 116.6(3) . . ?
C29 C28 H28A 121.7 . . ?
C27 C28 H28A 121.7 . . ?
C28 C29 C30 122.0(3) . . ?
C28 C29 H29A 119.0 . . ?
C30 C29 H29A 119.0 . . ?
C31 C30 C29 121.4(3) . . ?
C31 C30 H30A 119.3 . . ?
C29 C30 H30A 119.3 . . ?
C30 C31 C32 116.7(3) . . ?
C30 C31 H31A 121.7 . . ?
C32 C31 H31A 121.7 . . ?
C27 C32 N4 106.3(3) . . ?
C27 C32 C31 121.7(3) . . ?
N4 C32 C31 131.9(3) . . ?
N4 C33 H33A 109.5 . . ?
N4 C33 H33B 109.5 . . ?
H33A C33 H33B 109.5 . . ?
N4 C33 H33C 109.5 . . ?
H33A C33 H33C 109.5 . . ?
H33B C33 H33C 109.5 . . ?
N4 C34 N3 106.3(3) . . ?
N4 C34 Rh1 127.3(2) . . ?
N3 C34 Rh1 126.4(2) . . ?
O1 C35 Rh1 177.3(4) . . ?
O2 C36 Rh1 175.2(6) . . ?
C72 Rh2 C71 92.33(17) . . ?
C72 Rh2 C70 87.53(15) . . ?
C71 Rh2 C70 179.54(17) . . ?
C72 Rh2 C61 177.52(16) . . ?
C71 Rh2 C61 89.35(16) . . ?
C70 Rh2 C61 90.78(14) . . ?
C61 N5 C54 111.3(3) . . ?
C61 N5 C53 125.4(3) . . ?
C54 N5 C53 123.0(3) . . ?
C61 N6 C59 110.9(3) . . ?
C61 N6 C60 126.0(4) . . ?
C59 N6 C60 123.1(3) . . ?
C70 N7 C63 109.9(3) . . ?
C70 N7 C62 126.3(3) . . ?
C63 N7 C62 123.8(3) . . ?
C70 N8 C68 110.8(3) . . ?
C70 N8 C69 124.1(3) . . ?
C68 N8 C69 125.2(3) . . ?
C38 C37 C42 119.7(3) . . ?
C38 C37 C49 126.7(3) . . ?
C42 C37 C49 113.1(3) . . ?
C37 C38 C39 120.2(3) . . ?
C37 C38 H38A 119.9 . . ?
C39 C38 H38A 119.9 . . ?
C38 C39 C40 119.9(4) . . ?
C38 C39 H39A 120.1 . . ?
C40 C39 H39A 120.1 . . ?
C41 C40 C39 120.8(4) . . ?
C41 C40 H40A 119.6 . . ?
C39 C40 H40A 119.6 . . ?
C42 C41 C40 119.6(3) . . ?
C42 C41 H41A 120.2 . . ?
C40 C41 H41A 120.2 . . ?
C41 C42 C37 119.9(3) . . ?
C41 C42 C50 126.8(3) . . ?
C37 C42 C50 113.2(3) . . ?
C44 C43 C48 120.1(3) . . ?
C44 C43 C49 126.7(3) . . ?
C48 C43 C49 113.2(3) . . ?
C43 C44 C45 119.1(4) . . ?
C43 C44 H44A 120.5 . . ?
C45 C44 H44A 120.5 . . ?
C46 C45 C44 120.7(4) . . ?
C46 C45 H45A 119.6 . . ?
C44 C45 H45A 119.6 . . ?
C45 C46 C47 121.2(4) . . ?
C45 C46 H46A 119.4 . . ?
C47 C46 H46A 119.4 . . ?
C48 C47 C46 118.9(4) . . ?
C48 C47 H47A 120.6 . . ?
C46 C47 H47A 120.6 . . ?
C47 C48 C43 120.0(3) . . ?
C47 C48 C50 126.9(3) . . ?
C43 C48 C50 113.2(3) . . ?
C43 C49 C37 108.4(3) . . ?
C43 C49 C51 108.8(3) . . ?
C37 C49 C51 102.2(2) . . ?
C43 C49 H49A 112.3 . . ?
C37 C49 H49A 112.3 . . ?
C51 C49 H49A 112.3 . . ?
C42 C50 C48 108.1(3) . . ?
C42 C50 C52 106.5(3) . . ?
C48 C50 C52 105.4(3) . . ?
C42 C50 H50A 112.1 . . ?
C48 C50 H50A 112.1 . . ?
C52 C50 H50A 112.1 . . ?
C53 C51 C52 112.9(3) . . ?
C53 C51 C49 113.9(3) . . ?
C52 C51 C49 110.4(3) . . ?
C53 C51 H51A 106.3 . . ?
C52 C51 H51A 106.3 . . ?
C49 C51 H51A 106.3 . . ?
C62 C52 C51 110.6(3) . . ?
C62 C52 C50 111.2(3) . . ?
C51 C52 C50 108.7(2) . . ?
C62 C52 H52A 108.8 . . ?
C51 C52 H52A 108.8 . . ?
C50 C52 H52A 108.8 . . ?
N5 C53 C51 111.8(3) . . ?
N5 C53 H53A 109.3 . . ?
C51 C53 H53A 109.3 . . ?
N5 C53 H53B 109.3 . . ?
C51 C53 H53B 109.3 . . ?
H53A C53 H53B 107.9 . . ?
C59 C54 C55 121.6(4) . . ?
C59 C54 N5 106.1(3) . . ?
C55 C54 N5 132.3(4) . . ?
C56 C55 C54 116.5(4) . . ?
C56 C55 H55A 121.7 . . ?
C54 C55 H55A 121.7 . . ?
C55 C56 C57 121.1(5) . . ?
C55 C56 H56A 119.4 . . ?
C57 C56 H56A 119.4 . . ?
C58 C57 C56 122.4(4) . . ?
C58 C57 H57A 118.8 . . ?
C56 C57 H57A 118.8 . . ?
C57 C58 C59 117.3(4) . . ?
C57 C58 H58A 121.4 . . ?
C59 C58 H58A 121.4 . . ?
C54 C59 C58 121.0(4) . . ?
C54 C59 N6 106.4(3) . . ?
C58 C59 N6 132.6(4) . . ?
N6 C60 H60A 109.5 . . ?
N6 C60 H60B 109.5 . . ?
H60A C60 H60B 109.5 . . ?
N6 C60 H60C 109.5 . . ?
H60A C60 H60C 109.5 . . ?
H60B C60 H60C 109.5 . . ?
N5 C61 N6 105.3(3) . . ?
N5 C61 Rh2 127.0(2) . . ?
N6 C61 Rh2 127.4(3) . . ?
N7 C62 C52 113.5(3) . . ?
N7 C62 H62A 108.9 . . ?
C52 C62 H62A 108.9 . . ?
N7 C62 H62B 108.9 . . ?
C52 C62 H62B 108.9 . . ?
H62A C62 H62B 107.7 . . ?
C68 C63 C64 122.3(3) . . ?
C68 C63 N7 106.3(3) . . ?
C64 C63 N7 131.4(3) . . ?
C63 C64 C65 116.0(3) . . ?
C63 C64 H64A 122.0 . . ?
C65 C64 H64A 122.0 . . ?
C64 C65 C66 121.5(3) . . ?
C64 C65 H65A 119.2 . . ?
C66 C65 H65A 119.2 . . ?
C67 C66 C65 122.4(3) . . ?
C67 C66 H66A 118.8 . . ?
C65 C66 H66A 118.8 . . ?
C66 C67 C68 116.1(3) . . ?
C66 C67 H67A 122.0 . . ?
C68 C67 H67A 122.0 . . ?
N8 C68 C63 106.5(3) . . ?
N8 C68 C67 131.7(3) . . ?
C63 C68 C67 121.7(3) . . ?
N8 C69 H69A 109.5 . . ?
N8 C69 H69B 109.5 . . ?
H69A C69 H69B 109.5 . . ?
N8 C69 H69C 109.5 . . ?
H69A C69 H69C 109.5 . . ?
H69B C69 H69C 109.5 . . ?
N8 C70 N7 106.5(3) . . ?
N8 C70 Rh2 126.4(2) . . ?
N7 C70 Rh2 127.0(2) . . ?
O3 C71 Rh2 178.1(4) . . ?
O4 C72 Rh2 175.4(4) . . ?
F2A B1 F4 119.2(6) . . ?
F2A B1 F1 119.3(6) . . ?
F4 B1 F1 121.6(5) . . ?
F2A B1 F2 49.4(9) . . ?
F4 B1 F2 113.0(7) . . ?
F1 B1 F2 105.3(5) . . ?
F2A B1 F4A 116.5(9) . . ?
F4 B1 F4A 47.0(5) . . ?
F1 B1 F4A 105.3(5) . . ?
F2 B1 F4A 78.1(5) . . ?
F2A B1 F3A 116.2(11) . . ?
F4 B1 F3A 58.4(6) . . ?
F1 B1 F3A 94.2(4) . . ?
F2 B1 F3A 159.9(6) . . ?
F4A B1 F3A 102.0(6) . . ?
F2A B1 F3 51.7(9) . . ?
F4 B1 F3 102.0(8) . . ?
F1 B1 F3 112.2(5) . . ?
F2 B1 F3 101.0(5) . . ?
F4A B1 F3 141.1(6) . . ?
F3A B1 F3 66.1(5) . . ?
F8 B2 F8' 63(2) . . ?
F8 B2 F7 112.3(3) . . ?
F8' B2 F7 138.1(8) . . ?
F8 B2 F7' 139.3(7) . . ?
F8' B2 F7' 110.2(4) . . ?
F7 B2 F7' 44(2) . . ?
F8 B2 F5 110.1(2) . . ?
F8' B2 F5 109.9(4) . . ?
F7 B2 F5 110.3(2) . . ?
F7' B2 F5 109.7(3) . . ?
F8 B2 F6' 49(2) . . ?
F8' B2 F6' 109.4(3) . . ?
F7 B2 F6' 68(2) . . ?
F7' B2 F6' 109.2(3) . . ?
F5 B2 F6' 108.3(3) . . ?
F8 B2 F6 108.2(2) . . ?
F8' B2 F6 48(2) . . ?
F7 B2 F6 107.6(2) . . ?
F7' B2 F6 66(2) . . ?
F5 B2 F6 108.1(2) . . ?
F6' B2 F6 142.3(7) . . ?
Cl1B C73 Cl3 101.2(5) . . ?
Cl1B C73 Cl1A 60.1(6) . . ?
Cl3 C73 Cl1A 137.5(6) . . ?
Cl1B C73 Cl2C 122.1(6) . . ?
Cl3 C73 Cl2C 101.8(4) . . ?
Cl1A C73 Cl2C 67.1(6) . . ?
Cl1B C73 Cl2B 127.5(7) . . ?
Cl3 C73 Cl2B 115.0(6) . . ?
Cl1A C73 Cl2B 67.5(6) . . ?
Cl2C C73 Cl2B 18.9(4) . . ?
Cl1B C73 Cl1 12.2(4) . . ?
Cl3 C73 Cl1 113.1(3) . . ?
Cl1A C73 Cl1 49.5(6) . . ?
Cl2C C73 Cl1 114.6(4) . . ?
Cl2B C73 Cl1 116.9(5) . . ?
Cl1B C73 Cl2 115.9(5) . . ?
Cl3 C73 Cl2 117.5(4) . . ?
Cl1A C73 Cl2 56.7(5) . . ?
Cl2C C73 Cl2 15.7(3) . . ?
Cl2B C73 Cl2 12.5(3) . . ?
Cl1 C73 Cl2 106.1(3) . . ?
Cl1B C73 Cl3C 82.8(6) . . ?
Cl3 C73 Cl3C 19.5(3) . . ?
Cl1A C73 Cl3C 130.1(6) . . ?
Cl2C C73 Cl3C 117.6(4) . . ?
Cl2B C73 Cl3C 133.0(6) . . ?
Cl1 C73 Cl3C 95.0(4) . . ?
Cl2 C73 Cl3C 133.0(4) . . ?
Cl1B C73 Cl3A 51.2(6) . . ?
Cl3 C73 Cl3A 50.0(5) . . ?
Cl1A C73 Cl3A 102.0(7) . . ?
Cl2C C73 Cl3A 126.5(6) . . ?
Cl2B C73 Cl3A 145.4(7) . . ?
Cl1 C73 Cl3A 63.2(6) . . ?
Cl2 C73 Cl3A 136.4(6) . . ?
Cl3C C73 Cl3A 31.9(5) . . ?
Cl1B C73 Cl1C 22.3(4) . . ?
Cl3 C73 Cl1C 122.4(4) . . ?
Cl1A C73 Cl1C 40.3(5) . . ?
Cl2C C73 Cl1C 106.7(5) . . ?
Cl2B C73 Cl1C 107.3(5) . . ?
Cl1 C73 Cl1C 10.1(3) . . ?
Cl2 C73 Cl1C 97.0(4) . . ?
Cl3C C73 Cl1C 104.7(4) . . ?
Cl3A C73 Cl1C 72.9(6) . . ?
Cl1B C73 Cl3B 110.2(5) . . ?
Cl3 C73 Cl3B 18.4(3) . . ?
Cl1A C73 Cl3B 127.2(6) . . ?
Cl2C C73 Cl3B 83.5(6) . . ?
Cl2B C73 Cl3B 97.6(6) . . ?
Cl1 C73 Cl3B 120.7(4) . . ?
Cl2 C73 Cl3B 99.2(5) . . ?
Cl3C C73 Cl3B 35.6(5) . . ?
Cl3A C73 Cl3B 61.4(6) . . ?
Cl1C C73 Cl3B 127.9(4) . . ?
Cl1B C73 Cl2A 119.9(6) . . ?
Cl3 C73 Cl2A 62.4(5) . . ?
Cl1A C73 Cl2A 92.6(6) . . ?
Cl2C C73 Cl2A 40.3(5) . . ?
Cl2B C73 Cl2A 57.0(6) . . ?
Cl1 C73 Cl2A 121.8(5) . . ?
Cl2 C73 Cl2A 55.8(5) . . ?
Cl3C C73 Cl2A 77.3(6) . . ?
Cl3A C73 Cl2A 92.2(6) . . ?
Cl1C C73 Cl2A 120.5(5) . . ?
Cl3B C73 Cl2A 44.1(5) . . ?
Cl1B C73 H73A 108.7 . . ?
Cl3 C73 H73A 106.5 . . ?
Cl1A C73 H73A 115.6 . . ?
Cl2C C73 H73A 114.2 . . ?
Cl2B C73 H73A 96.4 . . ?
Cl1 C73 H73A 106.5 . . ?
Cl2 C73 H73A 106.5 . . ?
Cl3C C73 H73A 106.9 . . ?
Cl3A C73 H73A 117.2 . . ?
Cl1C C73 H73A 105.6 . . ?
Cl3B C73 H73A 116.3 . . ?
Cl2A C73 H73A 131.2 . . ?
Cl6 C74 Cl4 115.5(3) . . ?
Cl6 C74 Cl5 109.7(3) . . ?
Cl4 C74 Cl5 110.6(2) . . ?
Cl6 C74 Cl6A 20.1(19) . . ?
Cl4 C74 Cl6A 97.7(19) . . ?
Cl5 C74 Cl6A 110.9(4) . . ?
Cl6 C74 H74A 106.9 . . ?
Cl4 C74 H74A 106.9 . . ?
Cl5 C74 H74A 106.9 . . ?
Cl6A C74 H74A 123.3 . . ?
Cl7 C75 Cl8 111.5(3) . . ?
Cl7 C75 Cl9 109.7(3) . . ?
Cl8 C75 Cl9 110.7(3) . . ?
Cl7 C75 H75A 108.3 . . ?
Cl8 C75 H75A 108.3 . . ?
Cl9 C75 H75A 108.3 . . ?
Cl11 C76 Cl10 110.5(3) . . ?
Cl11 C76 Cl12 107.9(3) . . ?
Cl10 C76 Cl12 110.3(3) . . ?
Cl11 C76 H76A 109.4 . . ?
Cl10 C76 H76A 109.4 . . ?
Cl12 C76 H76A 109.4 . . ?

loop_
_geom_bond_atom_site_label_1
_geom_bond_atom_site_label_2
_geom_bond_distance
_geom_bond_site_symmetry_2
_geom_bond_publ_flag
Rh1 C36 1.874(5) . ?
Rh1 C35 1.897(4) . ?
Rh1 C34 2.063(3) . ?
Rh1 C25 2.078(4) . ?
O1 C35 1.132(5) . ?
O2 C36 1.122(5) . ?
N1 C25 1.356(4) . ?
N1 C18 1.391(4) . ?
N1 C17 1.465(4) . ?
N2 C25 1.362(4) . ?
N2 C23 1.377(5) . ?
N2 C24 1.446(5) . ?
N3 C34 1.355(4) . ?
N3 C27 1.400(4) . ?
N3 C26 1.475(4) . ?
N4 C34 1.344(4) . ?
N4 C32 1.388(4) . ?
N4 C33 1.468(4) . ?
C1 C2 1.371(5) . ?
C1 C6 1.405(5) . ?
C1 C13 1.500(5) . ?
C2 C3 1.395(6) . ?
C2 H2A 0.9500 . ?
C3 C4 1.360(6) . ?
C3 H3A 0.9500 . ?
C4 C5 1.386(6) . ?
C4 H4A 0.9500 . ?
C5 C6 1.380(5) . ?
C5 H5A 0.9500 . ?
C6 C14 1.526(5) . ?
C7 C8 1.381(5) . ?
C7 C12 1.396(5) . ?
C7 C13 1.511(5) . ?
C8 C9 1.388(5) . ?
C8 H8A 0.9500 . ?
C9 C10 1.387(6) . ?
C9 H9A 0.9500 . ?
C10 C11 1.386(6) . ?
C10 H10A 0.9500 . ?
C11 C12 1.381(5) . ?
C11 H11A 0.9500 . ?
C12 C14 1.507(5) . ?
C13 C15 1.557(4) . ?
C13 H13A 1.0000 . ?
C14 C16 1.558(4) . ?
C14 H14A 1.0000 . ?
C15 C17 1.526(4) . ?
C15 C16 1.549(4) . ?
C15 H15A 1.0000 . ?
C16 C26 1.529(5) . ?
C16 H16A 1.0000 . ?
C17 H17A 0.9900 . ?
C17 H17B 0.9900 . ?
C18 C23 1.382(5) . ?
C18 C19 1.387(5) . ?
C19 C20 1.380(5) . ?
C19 H19A 0.9500 . ?
C20 C21 1.376(6) . ?
C20 H20A 0.9500 . ?
C21 C22 1.373(6) . ?
C21 H21A 0.9500 . ?
C22 C23 1.405(5) . ?
C22 H22A 0.9500 . ?
C24 H24A 0.9800 . ?
C24 H24B 0.9800 . ?
C24 H24C 0.9800 . ?
C26 H26A 0.9900 . ?
C26 H26B 0.9900 . ?
C27 C28 1.385(5) . ?
C27 C32 1.388(4) . ?
C28 C29 1.380(5) . ?
C28 H28A 0.9500 . ?
C29 C30 1.395(5) . ?
C29 H29A 0.9500 . ?
C30 C31 1.380(5) . ?
C30 H30A 0.9500 . ?
C31 C32 1.391(5) . ?
C31 H31A 0.9500 . ?
C33 H33A 0.9800 . ?
C33 H33B 0.9800 . ?
C33 H33C 0.9800 . ?
Rh2 C72 1.882(5) . ?
Rh2 C71 1.893(4) . ?
Rh2 C70 2.064(3) . ?
Rh2 C61 2.095(4) . ?
O3 C71 1.121(5) . ?
O4 C72 1.131(5) . ?
N5 C61 1.355(4) . ?
N5 C54 1.398(4) . ?
N5 C53 1.476(4) . ?
N6 C61 1.361(4) . ?
N6 C59 1.399(5) . ?
N6 C60 1.466(5) . ?
N7 C70 1.362(4) . ?
N7 C63 1.395(4) . ?
N7 C62 1.464(4) . ?
N8 C70 1.347(4) . ?
N8 C68 1.384(4) . ?
N8 C69 1.463(4) . ?
C37 C38 1.379(5) . ?
C37 C42 1.407(4) . ?
C37 C49 1.506(5) . ?
C38 C39 1.379(5) . ?
C38 H38A 0.9500 . ?
C39 C40 1.384(6) . ?
C39 H39A 0.9500 . ?
C40 C41 1.381(5) . ?
C40 H40A 0.9500 . ?
C41 C42 1.379(5) . ?
C41 H41A 0.9500 . ?
C42 C50 1.505(4) . ?
C43 C44 1.384(5) . ?
C43 C48 1.402(5) . ?
C43 C49 1.506(4) . ?
C44 C45 1.389(5) . ?
C44 H44A 0.9500 . ?
C45 C46 1.357(7) . ?
C45 H45A 0.9500 . ?
C46 C47 1.391(6) . ?
C46 H46A 0.9500 . ?
C47 C48 1.383(5) . ?
C47 H47A 0.9500 . ?
C48 C50 1.513(5) . ?
C49 C51 1.549(4) . ?
C49 H49A 1.0000 . ?
C50 C52 1.553(4) . ?
C50 H50A 1.0000 . ?
C51 C53 1.524(5) . ?
C51 C52 1.537(4) . ?
C51 H51A 1.0000 . ?
C52 C62 1.535(4) . ?
C52 H52A 1.0000 . ?
C53 H53A 0.9900 . ?
C53 H53B 0.9900 . ?
C54 C59 1.376(5) . ?
C54 C55 1.394(6) . ?
C55 C56 1.381(5) . ?
C55 H55A 0.9500 . ?
C56 C57 1.387(7) . ?
C56 H56A 0.9500 . ?
C57 C58 1.350(7) . ?
C57 H57A 0.9500 . ?
C58 C59 1.394(5) . ?
C58 H58A 0.9500 . ?
C60 H60A 0.9800 . ?
C60 H60B 0.9800 . ?
C60 H60C 0.9800 . ?
C62 H62A 0.9900 . ?
C62 H62B 0.9900 . ?
C63 C68 1.386(4) . ?
C63 C64 1.390(5) . ?
C64 C65 1.390(5) . ?
C64 H64A 0.9500 . ?
C65 C66 1.394(5) . ?
C65 H65A 0.9500 . ?
C66 C67 1.380(5) . ?
C66 H66A 0.9500 . ?
C67 C68 1.394(5) . ?
C67 H67A 0.9500 . ?
C69 H69A 0.9800 . ?
C69 H69B 0.9800 . ?
C69 H69C 0.9800 . ?
F1 B1 1.336(5) . ?
B1 F2A 1.216(8) . ?
B1 F4 1.319(7) . ?
B1 F2 1.396(8) . ?
B1 F4A 1.430(9) . ?
B1 F3A 1.460(8) . ?
B1 F3 1.477(9) . ?
B2 F8 1.366(3) . ?
B2 F8' 1.371(4) . ?
B2 F7 1.373(3) . ?
B2 F7' 1.373(4) . ?
B2 F5 1.375(3) . ?
B2 F6' 1.384(4) . ?
B2 F6 1.393(3) . ?
C73 Cl1B 1.570(10) . ?
C73 Cl3 1.670(6) . ?
C73 Cl1A 1.689(14) . ?
C73 Cl2C 1.698(8) . ?
C73 Cl2B 1.752(10) . ?
C73 Cl1 1.754(8) . ?
C73 Cl2 1.772(6) . ?
C73 Cl3C 1.779(9) . ?
C73 Cl3A 1.857(15) . ?
C73 Cl1C 1.884(10) . ?
C73 Cl3B 1.916(11) . ?
C73 Cl2A 2.040(15) . ?
C73 H73A 1.0000 . ?
Cl4 C74 1.747(4) . ?
Cl5 C74 1.761(4) . ?
Cl6A C74 1.91(2) . ?
Cl6 C74 1.703(7) . ?
C74 H74A 1.0000 . ?
Cl7 C75 1.742(5) . ?
Cl8 C75 1.742(5) . ?
Cl9 C75 1.744(5) . ?
C75 H75A 1.0000 . ?
Cl10 C76 1.719(5) . ?
Cl11 C76 1.715(5) . ?
Cl12 C76 1.737(5) . ?
C76 H76A 1.0000 . ?
